data_4077314
loop_
_publ_author_name
'Hurst, Stephanie K.'
'Cifuentes, Marie P.'
'Morrall, Joseph P. L.'
'Lucas, Nigel T.'
'Whittall, Ian R.'
'Humphrey, Mark G.'
'Asselberghs, Inge'
'Persoons, Andr\'e'
'Samoc, Marek'
'Luther-Davies, Barry'
'Willis, Anthony C.'

_publ_section_title
;
 Organometallic Complexes for Nonlinear Optics. 22.1Quadratic and Cubic
 Hyperpolarizabilities oftrans-Bis(bidentate phosphine)ruthenium
 \s-Arylvinylidene and \s-Arylalkynyl Complexes
;
_journal_issue 22
_journal_name_full Organometallics
_journal_page_first 4664
_journal_paper_doi 10.1021/om0101700
_journal_volume 20
_journal_year 2001
_chemical_formula_moiety 'C66 H53 Cl P4 Ru '
_chemical_formula_sum 'C66 H53 Cl P4 Ru'
_chemical_formula_weight 1106.56
_space_group_IT_number 14
_symmetry_cell_setting monoclinic
_symmetry_Int_Tables_number 14
_symmetry_space_group_name_Hall '-P 2yn'
_symmetry_space_group_name_H-M 'P 1 21/n 1'
_audit_creation_date 2001-02-12
_audit_creation_method 'by teXsan v1.8'
_audit_update_record
;
?
;
_cell_angle_alpha 90
_cell_angle_beta 110.146(7)
_cell_angle_gamma 90
_cell_formula_units_Z 4
_cell_length_a 21.173(2)
_cell_length_b 11.348(3)
_cell_length_c 24.742(3)
_cell_measurement_reflns_used 21
_cell_measurement_temperature 296.2
_cell_measurement_theta_max 54.7
_cell_measurement_theta_min 51.7
_cell_volume 5581.1(17)
_computing_cell_refinement 'MSC/AFC Diffractometer Control'
_computing_data_collection 'MSC/AFC Diffractometer Control'
_computing_data_reduction 'teXsan (MSC, 1992-1997)'
_computing_publication_material 'teXsan (MSC, 1992-1997)'
_computing_structure_refinement 'teXsan (MSC, 1992-1997)'
_computing_structure_solution
;
SIR92 (Altomare, et. al. 1994)
;
_diffrn_ambient_temperature 296.2
_diffrn_measurement_device_type 'Rigaku AFC6R'
_diffrn_measurement_method \w-2\q
_diffrn_orient_matrix_UB_11 0.04875
_diffrn_orient_matrix_UB_12 0.01480
_diffrn_orient_matrix_UB_13 0.02170
_diffrn_orient_matrix_UB_21 0.00787
_diffrn_orient_matrix_UB_22 0.01343
_diffrn_orient_matrix_UB_23 -0.03712
_diffrn_orient_matrix_UB_31 -0.00964
_diffrn_orient_matrix_UB_32 0.08582
_diffrn_orient_matrix_UB_33 0.00207
_diffrn_radiation_detector 'scintillation counter'
_diffrn_radiation_monochromator graphite
_diffrn_radiation_source 'Rigaku rotating anode'
_diffrn_radiation_type 'Cu K\a'
_diffrn_radiation_wavelength 1.5418
_diffrn_reflns_av_R_equivalents 0.03182
_diffrn_reflns_av_sigmaI/netI 0.140
_diffrn_reflns_limit_h_max 23
_diffrn_reflns_limit_h_min 0
_diffrn_reflns_limit_k_max 12
_diffrn_reflns_limit_k_min 0
_diffrn_reflns_limit_l_max 26
_diffrn_reflns_limit_l_min -27
_diffrn_reflns_number 9054
_diffrn_reflns_reduction_process 'Lp corrections applied'
_diffrn_reflns_theta_max 60.03
_diffrn_reflns_theta_min 1.90
_diffrn_standards_decay_% -0.57
_diffrn_standards_interval_count 150
_diffrn_standards_number 3
_exptl_absorpt_coefficient_mu 4.105
_exptl_absorpt_correction_T_max 0.825
_exptl_absorpt_correction_T_min 0.487
_exptl_absorpt_correction_type analytical
_exptl_absorpt_process_details
;
(de Meulenaer & Tompa, 1965)
;
_exptl_crystal_colour orange
_exptl_crystal_density_diffrn 1.317
_exptl_crystal_density_meas ?
_exptl_crystal_description plate
_exptl_crystal_F_000 2280.00
_exptl_crystal_size_max 0.41
_exptl_crystal_size_mid 0.16
_exptl_crystal_size_min 0.05
_refine_diff_density_max 0.74
_refine_diff_density_min -0.31
_refine_ls_extinction_method none
_refine_ls_goodness_of_fit_all 1.440
_refine_ls_goodness_of_fit_ref 1.709
_refine_ls_hydrogen_treatment noref
_refine_ls_matrix_type full
_refine_ls_number_constraints 0
_refine_ls_number_parameters 649
_refine_ls_number_reflns 4502
_refine_ls_number_restraints 0
_refine_ls_R_factor_all 0.1188
_refine_ls_R_factor_gt 0.0492
_refine_ls_shift/su_max 0.0370
_refine_ls_shift/su_mean 0.0060
_refine_ls_structure_factor_coef F
_refine_ls_weighting_details
;
w = 1/[\s^2^(Fo) + 0.0001|Fo|^2^]
;
_refine_ls_weighting_scheme sigma
_refine_ls_wR_factor_all 0.0672
_refine_ls_wR_factor_ref 0.0567
_reflns_number_gt 4502
_reflns_number_total 8293
_reflns_threshold_expression I>2.00\s(I)
_cod_data_source_file om0101700.cif
_cod_data_source_block srh2
_cod_depositor_comments
;
The following automatic conversions were performed:

'_exptl_crystal_density_meas' value 'not measured' was changed to '?'
- the value is perceived as not measured.

Automatic conversion script
Id: cif_fix_values 3008 2015-01-20 13:52:24Z robertas 
;
_cod_original_cell_volume 5581(1)
_cod_original_sg_symbol_H-M 'P 21/n     '
_cod_original_formula_sum 'C66 H53 Cl P4 Ru '
_cod_database_code 4077314

loop_
_symmetry_equiv_pos_as_xyz
'   +x,   +y,   +z'
1/2-x,1/2+y,1/2-z
'   -x,   -y,   -z'
1/2+x,1/2-y,1/2+z

loop_
_atom_site_label
_atom_site_fract_x
_atom_site_fract_y
_atom_site_fract_z
_atom_site_U_iso_or_equiv
_atom_site_occupancy
_atom_site_adp_type
_atom_site_calc_flag
Ru 0.52695(3) 0.46554(6) 0.70804(3) 0.0542(2) 1.000 Uani d
Cl 0.6439(1) 0.4106(2) 0.76683(9) 0.0738(7) 1.000 Uani d
P(1) 0.5510(1) 0.5393(2) 0.62822(8) 0.0562(6) 1.000 Uani d
P(2) 0.5134(1) 0.3116(2) 0.64234(9) 0.0586(7) 1.000 Uani d
P(3) 0.5378(1) 0.6201(2) 0.77420(9) 0.0610(7) 1.000 Uani d
P(4) 0.4953(1) 0.3938(2) 0.7838(1) 0.0628(7) 1.000 Uani d
C(1) 0.4316(4) 0.5070(7) 0.6660(3) 0.060(3) 1.000 Uani d
C(2) 0.3736(4) 0.5323(9) 0.6416(4) 0.070(3) 1.000 Uani d
C(3) 0.3055(4) 0.5658(9) 0.6117(4) 0.072(3) 1.000 Uani d
C(4) 0.2800(5) 0.672(1) 0.6181(6) 0.141(5) 1.000 Uani d
C(5) 0.2137(6) 0.705(1) 0.5881(6) 0.152(6) 1.000 Uani d
C(6) 0.1730(5) 0.635(1) 0.5484(4) 0.092(4) 1.000 Uani d
C(7) 0.1969(6) 0.531(1) 0.5395(5) 0.131(5) 1.000 Uani d
C(8) 0.2630(5) 0.497(1) 0.5705(5) 0.115(4) 1.000 Uani d
C(9) 0.1056(5) 0.672(1) 0.5171(4) 0.104(4) 1.000 Uani d
C(10) 0.0507(5) 0.704(1) 0.4907(4) 0.111(4) 1.000 Uani d
C(11) -0.0159(6) 0.746(2) 0.4578(5) 0.122(6) 1.000 Uani d
C(12) -0.0248(7) 0.867(2) 0.4526(6) 0.151(7) 1.000 Uani d
C(13) -0.089(1) 0.916(2) 0.421(1) 0.25(1) 1.000 Uani d
C(14) -0.140(1) 0.843(3) 0.398(1) 0.24(1) 1.000 Uani d
C(15) -0.1343(9) 0.720(2) 0.4028(8) 0.20(1) 1.000 Uani d
C(16) -0.0698(6) 0.676(2) 0.4333(5) 0.163(7) 1.000 Uani d
C(111) 0.4982(4) 0.6516(8) 0.5811(3) 0.066(3) 1.000 Uani d
C(112) 0.4317(5) 0.630(1) 0.5499(4) 0.085(4) 1.000 Uani d
C(113) 0.3913(6) 0.718(1) 0.5163(5) 0.119(5) 1.000 Uani d
C(114) 0.4163(9) 0.830(1) 0.5153(6) 0.138(7) 1.000 Uani d
C(115) 0.4810(8) 0.851(1) 0.5473(6) 0.123(6) 1.000 Uani d
C(116) 0.5220(5) 0.7633(9) 0.5791(4) 0.084(4) 1.000 Uani d
C(120) 0.5282(4) 0.4023(8) 0.5871(3) 0.068(3) 1.000 Uani d
C(121) 0.6341(4) 0.5804(8) 0.6271(3) 0.061(3) 1.000 Uani d
C(122) 0.6452(5) 0.5966(9) 0.5761(4) 0.080(3) 1.000 Uani d
C(123) 0.7065(5) 0.642(1) 0.5747(4) 0.097(4) 1.000 Uani d
C(124) 0.7544(5) 0.672(1) 0.6241(5) 0.098(4) 1.000 Uani d
C(125) 0.7450(5) 0.656(1) 0.6752(5) 0.104(4) 1.000 Uani d
C(126) 0.6852(4) 0.6084(9) 0.6772(4) 0.076(3) 1.000 Uani d
C(211) 0.4333(4) 0.2398(8) 0.6069(4) 0.066(3) 1.000 Uani d
C(212) 0.3876(5) 0.2303(9) 0.6350(4) 0.085(4) 1.000 Uani d
C(213) 0.3270(5) 0.172(1) 0.6097(6) 0.116(5) 1.000 Uani d
C(214) 0.3119(6) 0.126(1) 0.5557(7) 0.123(5) 1.000 Uani d
C(215) 0.3566(6) 0.135(1) 0.5263(5) 0.108(4) 1.000 Uani d
C(216) 0.4172(5) 0.1900(9) 0.5533(4) 0.084(4) 1.000 Uani d
C(221) 0.5716(4) 0.1879(8) 0.6530(3) 0.062(3) 1.000 Uani d
C(222) 0.5531(5) 0.0782(9) 0.6653(4) 0.079(3) 1.000 Uani d
C(223) 0.5986(6) -0.0142(9) 0.6757(5) 0.104(4) 1.000 Uani d
C(224) 0.6614(6) 0.002(1) 0.6733(5) 0.100(4) 1.000 Uani d
C(225) 0.6809(5) 0.109(1) 0.6621(5) 0.094(4) 1.000 Uani d
C(226) 0.6364(5) 0.2030(9) 0.6521(4) 0.084(4) 1.000 Uani d
C(311) 0.4784(4) 0.7426(8) 0.7573(4) 0.065(3) 1.000 Uani d
C(312) 0.4565(4) 0.7860(8) 0.7023(4) 0.071(3) 1.000 Uani d
C(313) 0.4167(5) 0.8866(9) 0.6876(4) 0.083(4) 1.000 Uani d
C(314) 0.3980(5) 0.9415(9) 0.7286(6) 0.093(4) 1.000 Uani d
C(315) 0.4185(5) 0.900(1) 0.7834(5) 0.097(4) 1.000 Uani d
C(316) 0.4593(5) 0.799(1) 0.7976(4) 0.090(4) 1.000 Uani d
C(321) 0.6139(4) 0.7012(8) 0.8148(4) 0.067(3) 1.000 Uani d
C(322) 0.6362(5) 0.713(1) 0.8732(4) 0.105(4) 1.000 Uani d
C(323) 0.6916(6) 0.785(1) 0.9006(5) 0.108(5) 1.000 Uani d
C(324) 0.7222(5) 0.846(1) 0.8711(5) 0.101(4) 1.000 Uani d
C(325) 0.7015(5) 0.835(1) 0.8136(5) 0.105(4) 1.000 Uani d
C(326) 0.6465(5) 0.7643(9) 0.7849(4) 0.084(3) 1.000 Uani d
C(340) 0.5215(4) 0.5243(8) 0.8283(3) 0.075(3) 1.000 Uani d
C(411) 0.4076(5) 0.3728(9) 0.7776(4) 0.071(3) 1.000 Uani d
C(412) 0.3634(5) 0.465(1) 0.7659(4) 0.098(4) 1.000 Uani d
C(413) 0.2963(6) 0.446(1) 0.7594(6) 0.131(6) 1.000 Uani d
C(414) 0.2747(6) 0.339(2) 0.7638(8) 0.151(7) 1.000 Uani d
C(415) 0.3166(7) 0.247(1) 0.7754(8) 0.159(7) 1.000 Uani d
C(416) 0.3836(5) 0.264(1) 0.7828(6) 0.119(5) 1.000 Uani d
C(421) 0.5343(4) 0.2675(9) 0.8279(4) 0.074(3) 1.000 Uani d
C(422) 0.5391(7) 0.256(1) 0.8834(5) 0.133(6) 1.000 Uani d
C(423) 0.5599(9) 0.151(1) 0.9119(5) 0.174(7) 1.000 Uani d
C(424) 0.5776(6) 0.058(1) 0.8854(5) 0.115(5) 1.000 Uani d
C(425) 0.5751(5) 0.0700(9) 0.8309(5) 0.091(4) 1.000 Uani d
C(426) 0.5545(5) 0.1755(9) 0.8025(4) 0.078(3) 1.000 Uani d
H(4) 0.3086 0.7264 0.6444 0.170 1.000 Uiso c
H(5) 0.1976 0.7785 0.5963 0.182 1.000 Uiso c
H(7) 0.1684 0.4789 0.5116 0.157 1.000 Uiso c
H(8) 0.2786 0.4224 0.5623 0.138 1.000 Uiso c
H(12) 0.0123 0.9177 0.4702 0.181 1.000 Uiso c
H(13) -0.0947 0.9991 0.4163 0.302 1.000 Uiso c
H(14) -0.1828 0.8762 0.3777 0.287 1.000 Uiso c
H(15) -0.1717 0.6689 0.3863 0.243 1.000 Uiso c
H(16) -0.0637 0.5930 0.4369 0.196 1.000 Uiso c
H(112) 0.4134 0.5537 0.5513 0.101 1.000 Uiso c
H(113) 0.3460 0.7003 0.4938 0.143 1.000 Uiso c
H(114) 0.3885 0.8905 0.4927 0.166 1.000 Uiso c
H(115) 0.4987 0.9286 0.5479 0.147 1.000 Uiso c
H(116) 0.5678 0.7804 0.6001 0.101 1.000 Uiso c
H(120a) 0.4889 0.4108 0.5540 0.082 1.000 Uiso c
H(120b) 0.5639 0.3728 0.5759 0.082 1.000 Uiso c
H(122) 0.6107 0.5770 0.5410 0.096 1.000 Uiso c
H(123) 0.7137 0.6508 0.5391 0.116 1.000 Uiso c
H(124) 0.7954 0.7046 0.6234 0.117 1.000 Uiso c
H(125) 0.7795 0.6776 0.7100 0.125 1.000 Uiso c
H(126) 0.6797 0.5954 0.7133 0.091 1.000 Uiso c
H(212) 0.3976 0.2641 0.6721 0.102 1.000 Uiso c
H(213) 0.2962 0.1642 0.6298 0.139 1.000 Uiso c
H(214) 0.2701 0.0867 0.5381 0.147 1.000 Uiso c
H(215) 0.3458 0.1039 0.4885 0.129 1.000 Uiso c
H(216) 0.4491 0.1937 0.5341 0.101 1.000 Uiso c
H(222) 0.5093 0.0655 0.6666 0.095 1.000 Uiso c
H(223) 0.5858 -0.0899 0.6848 0.125 1.000 Uiso c
H(224) 0.6914 -0.0634 0.6796 0.119 1.000 Uiso c
H(225) 0.7249 0.1200 0.6611 0.113 1.000 Uiso c
H(226) 0.6505 0.2787 0.6444 0.101 1.000 Uiso c
H(312) 0.4689 0.7465 0.6736 0.085 1.000 Uiso c
H(313) 0.4028 0.9166 0.6494 0.100 1.000 Uiso c
H(314) 0.3704 1.0097 0.7188 0.112 1.000 Uiso c
H(315) 0.4052 0.9381 0.8118 0.117 1.000 Uiso c
H(316) 0.4738 0.7698 0.8360 0.108 1.000 Uiso c
H(322) 0.6142 0.6722 0.8952 0.126 1.000 Uiso c
H(323) 0.7077 0.7908 0.9414 0.130 1.000 Uiso c
H(324) 0.7585 0.8972 0.8905 0.121 1.000 Uiso c
H(325) 0.7244 0.8766 0.7925 0.126 1.000 Uiso c
H(326) 0.6313 0.7593 0.7441 0.101 1.000 Uiso c
H(340b) 0.5609 0.5109 0.8608 0.090 1.000 Uiso c
H(340a) 0.4869 0.5543 0.8407 0.090 1.000 Uiso c
H(412) 0.3786 0.5419 0.7621 0.117 1.000 Uiso c
H(413) 0.2659 0.5104 0.7517 0.157 1.000 Uiso c
H(414) 0.2286 0.3267 0.7587 0.181 1.000 Uiso c
H(415) 0.3002 0.1706 0.7785 0.191 1.000 Uiso c
H(416) 0.4133 0.1980 0.7917 0.143 1.000 Uiso c
H(422) 0.5280 0.3203 0.9030 0.160 1.000 Uiso c
H(423) 0.5619 0.1433 0.9507 0.209 1.000 Uiso c
H(424) 0.5915 -0.0143 0.9053 0.138 1.000 Uiso c
H(425) 0.5874 0.0060 0.8118 0.109 1.000 Uiso c
H(426) 0.5544 0.1841 0.7643 0.094 1.000 Uiso c

loop_
_atom_site_aniso_label
_atom_site_aniso_U_11
_atom_site_aniso_U_22
_atom_site_aniso_U_33
_atom_site_aniso_U_12
_atom_site_aniso_U_13
_atom_site_aniso_U_23
Ru 0.0467(3) 0.0520(4) 0.0586(4) 0.0015(4) 0.0113(3) 0.0025(4)
Cl 0.053(1) 0.075(2) 0.086(2) 0.005(1) 0.014(1) 0.010(1)
P(1) 0.053(1) 0.053(1) 0.056(1) 0.001(1) 0.011(1) 0.004(1)
P(2) 0.052(1) 0.053(1) 0.065(1) -0.001(1) 0.014(1) 0.002(1)
P(3) 0.055(1) 0.056(2) 0.068(1) 0.000(1) 0.017(1) -0.003(1)
P(4) 0.060(1) 0.060(2) 0.070(1) 0.002(1) 0.023(1) 0.004(1)
C(1) 0.065(5) 0.047(6) 0.062(5) -0.003(4) 0.015(4) -0.004(4)
C(2) 0.052(5) 0.073(6) 0.079(6) 0.005(5) 0.014(4) -0.003(5)
C(3) 0.059(6) 0.078(8) 0.075(6) 0.002(5) 0.016(5) -0.002(5)
C(4) 0.064(7) 0.12(1) 0.19(1) 0.017(7) -0.023(7) -0.07(1)
C(5) 0.076(8) 0.17(1) 0.17(1) 0.042(9) -0.012(8) -0.07(1)
C(6) 0.059(6) 0.13(1) 0.076(7) 0.024(7) 0.003(5) -0.001(7)
C(7) 0.083(8) 0.12(1) 0.14(1) -0.001(8) -0.033(7) -0.008(9)
C(8) 0.089(8) 0.087(9) 0.13(1) 0.010(7) -0.011(7) -0.005(7)
C(9) 0.052(6) 0.16(1) 0.090(7) 0.019(7) 0.014(5) 0.013(7)
C(10) 0.061(6) 0.19(1) 0.082(7) 0.024(8) 0.021(6) 0.015(8)
C(11) 0.080(9) 0.20(2) 0.091(8) 0.04(1) 0.038(7) 0.04(1)
C(12) 0.086(9) 0.24(2) 0.14(1) 0.06(1) 0.057(8) 0.06(1)
C(13) 0.15(2) 0.40(4) 0.26(2) 0.14(2) 0.15(2) 0.19(2)
C(14) 0.09(1) 0.46(5) 0.18(2) 0.07(2) 0.07(1) 0.14(3)
C(15) 0.06(1) 0.42(4) 0.11(1) 0.00(2) 0.017(8) 0.05(2)
C(16) 0.067(8) 0.32(2) 0.094(9) -0.02(1) 0.020(7) 0.04(1)
C(111) 0.073(6) 0.064(7) 0.062(5) 0.011(5) 0.027(5) 0.004(5)
C(112) 0.065(6) 0.12(1) 0.061(6) 0.012(6) 0.011(5) 0.005(6)
C(113) 0.093(9) 0.19(2) 0.064(7) 0.06(1) 0.015(6) 0.01(1)
C(114) 0.18(2) 0.13(1) 0.11(1) 0.09(1) 0.04(1) 0.05(1)
C(115) 0.17(1) 0.08(1) 0.12(1) 0.05(1) 0.07(1) 0.033(8)
C(116) 0.108(8) 0.057(7) 0.094(7) 0.024(6) 0.042(6) 0.022(6)
C(120) 0.070(6) 0.065(6) 0.066(6) 0.003(5) 0.018(5) -0.002(5)
C(121) 0.056(5) 0.066(6) 0.059(5) -0.002(4) 0.017(4) 0.004(5)
C(122) 0.070(6) 0.086(8) 0.074(6) 0.007(6) 0.013(5) 0.008(6)
C(123) 0.076(7) 0.13(1) 0.093(8) 0.013(7) 0.043(6) 0.028(7)
C(124) 0.061(6) 0.12(1) 0.107(9) -0.004(6) 0.021(6) 0.036(8)
C(125) 0.063(6) 0.11(1) 0.115(9) -0.024(6) 0.003(6) 0.007(8)
C(126) 0.066(6) 0.088(8) 0.067(6) -0.008(6) 0.014(5) 0.002(5)
C(211) 0.057(5) 0.054(6) 0.080(6) 0.001(5) 0.016(5) -0.001(5)
C(212) 0.067(6) 0.073(8) 0.109(8) -0.010(6) 0.021(6) -0.008(6)
C(213) 0.066(7) 0.13(1) 0.16(1) -0.015(7) 0.038(8) -0.01(1)
C(214) 0.076(9) 0.11(1) 0.16(1) -0.010(8) 0.002(9) 0.01(1)
C(215) 0.106(9) 0.073(8) 0.104(9) -0.008(8) -0.015(7) -0.015(7)
C(216) 0.080(7) 0.078(8) 0.082(7) -0.010(6) 0.011(6) -0.009(6)
C(221) 0.059(5) 0.054(6) 0.065(5) -0.003(5) 0.011(4) -0.004(5)
C(222) 0.082(7) 0.063(7) 0.089(7) 0.002(6) 0.025(5) 0.006(6)
C(223) 0.110(9) 0.057(7) 0.132(9) 0.016(7) 0.025(8) 0.006(7)
C(224) 0.091(8) 0.079(9) 0.116(9) 0.029(7) 0.020(7) -0.001(7)
C(225) 0.073(7) 0.098(9) 0.113(8) 0.017(7) 0.035(6) -0.001(8)
C(226) 0.068(6) 0.074(8) 0.109(8) 0.001(6) 0.027(6) 0.001(6)
C(311) 0.061(5) 0.061(6) 0.077(6) -0.003(5) 0.031(5) -0.005(5)
C(312) 0.070(6) 0.058(6) 0.086(7) 0.005(5) 0.029(5) 0.002(5)
C(313) 0.077(7) 0.075(8) 0.094(8) 0.005(6) 0.025(6) -0.001(6)
C(314) 0.066(6) 0.076(8) 0.13(1) 0.011(6) 0.027(7) 0.006(7)
C(315) 0.093(8) 0.087(9) 0.122(9) 0.019(7) 0.050(7) -0.012(8)
C(316) 0.085(7) 0.093(9) 0.099(8) 0.023(7) 0.040(6) 0.007(7)
C(321) 0.055(5) 0.059(6) 0.081(6) 0.007(5) 0.017(5) -0.008(5)
C(322) 0.083(7) 0.14(1) 0.084(7) -0.030(8) 0.023(6) -0.028(8)
C(323) 0.083(8) 0.14(1) 0.092(8) -0.025(8) 0.018(6) -0.028(8)
C(324) 0.074(7) 0.10(1) 0.111(9) -0.013(7) 0.003(7) -0.030(8)
C(325) 0.082(7) 0.085(9) 0.13(1) -0.031(7) 0.022(7) 0.005(8)
C(326) 0.077(7) 0.071(7) 0.087(7) 0.001(6) 0.007(5) 0.010(6)
C(340) 0.083(6) 0.076(7) 0.068(5) -0.002(6) 0.028(5) -0.007(5)
C(411) 0.075(6) 0.058(6) 0.081(6) 0.007(5) 0.031(5) 0.002(5)
C(412) 0.080(7) 0.100(9) 0.117(8) 0.014(7) 0.039(6) 0.008(7)
C(413) 0.076(9) 0.17(2) 0.15(1) 0.03(1) 0.046(8) 0.03(1)
C(414) 0.064(9) 0.19(2) 0.20(2) -0.02(1) 0.049(9) 0.00(2)
C(415) 0.11(1) 0.11(1) 0.28(2) -0.02(1) 0.10(1) -0.02(1)
C(416) 0.074(7) 0.10(1) 0.21(1) -0.012(7) 0.074(8) -0.008(9)
C(421) 0.067(6) 0.087(8) 0.074(6) 0.014(6) 0.033(5) 0.019(6)
C(422) 0.19(1) 0.12(1) 0.103(9) 0.08(1) 0.072(9) 0.029(8)
C(423) 0.28(2) 0.15(1) 0.10(1) 0.12(1) 0.09(1) 0.05(1)
C(424) 0.13(1) 0.11(1) 0.112(9) 0.052(8) 0.054(8) 0.050(8)
C(425) 0.097(8) 0.085(9) 0.097(8) 0.024(6) 0.043(6) 0.020(6)
C(426) 0.075(6) 0.075(7) 0.085(7) 0.011(6) 0.028(5) 0.018(6)

loop_
_atom_type_symbol
_atom_type_oxidation_number
_atom_type_number_in_cell
_atom_type_scat_dispersion_real
_atom_type_scat_dispersion_imag
_atom_type_scat_source
C 0 264 0.017 0.009
;International Tables for Crystallography
(1992, Vol. C, Tables 4.2.6.8 and 6.1.1.1)
;
H 0 212 0.000 0.000
;International Tables for Crystallography
(1992, Vol. C, Table 6.1.1.2)
;
Cl 0 4 0.348 0.702
;International Tables for Crystallography
(1992, Vol. C, Tables 4.2.6.8 and 6.1.1.1)
;
P 0 16 0.283 0.434
;International Tables for Crystallography
(1992, Vol. C, Tables 4.2.6.8 and 6.1.1.1)
;
Ru 0 4 -0.105 3.296
;International Tables for Crystallography
(1992, Vol. C, Tables 4.2.6.8 and 6.1.1.1)
;

loop_
_geom_angle_atom_site_label_1
_geom_angle_atom_site_label_2
_geom_angle_atom_site_label_3
_geom_angle
_geom_angle_publ_flag
Cl Ru P(1) 96.93(7) yes
Cl Ru P(2) 94.49(8) yes
Cl Ru P(3) 86.64(8) yes
Cl Ru P(4) 86.94(8) yes
Cl Ru C(1) 175.9(2) yes
P(1) Ru P(2) 72.10(8) yes
P(1) Ru P(3) 108.68(8) yes
P(1) Ru P(4) 176.11(8) yes
P(1) Ru C(1) 87.2(2) yes
P(2) Ru P(3) 178.56(8) yes
P(2) Ru P(4) 107.26(8) yes
P(2) Ru C(1) 87.4(2) yes
P(3) Ru P(4) 71.89(8) yes
P(3) Ru C(1) 91.5(2) yes
P(4) Ru C(1) 89.0(2) yes
Ru P(1) C(111) 121.4(3) yes
Ru P(1) C(120) 94.2(3) yes
Ru P(1) C(121) 126.1(3) yes
C(111) P(1) C(120) 104.6(4) yes
C(111) P(1) C(121) 101.1(4) yes
C(120) P(1) C(121) 106.2(4) yes
Ru P(2) C(120) 95.1(3) yes
Ru P(2) C(211) 122.9(3) yes
Ru P(2) C(221) 124.0(3) yes
C(120) P(2) C(211) 105.3(4) yes
C(120) P(2) C(221) 105.1(4) yes
C(211) P(2) C(221) 101.3(4) yes
Ru P(3) C(311) 120.9(3) yes
Ru P(3) C(321) 127.8(3) yes
Ru P(3) C(340) 93.8(3) yes
C(311) P(3) C(321) 98.6(4) yes
C(311) P(3) C(340) 109.3(4) yes
C(321) P(3) C(340) 104.3(4) yes
Ru P(4) C(340) 95.1(3) yes
Ru P(4) C(411) 122.8(3) yes
Ru P(4) C(421) 123.9(3) yes
C(340) P(4) C(411) 104.3(4) yes
C(340) P(4) C(421) 107.4(4) yes
C(411) P(4) C(421) 100.7(4) yes
Ru C(1) C(2) 178.7(8) yes
C(1) C(2) C(3) 178(1) yes
C(2) C(3) C(4) 123.4(9) yes
C(2) C(3) C(8) 122(1) yes
C(4) C(3) C(8) 114.6(9) yes
C(3) C(4) C(5) 123(1) yes
C(3) C(4) H(4) 118.4 no
C(5) C(4) H(4) 118.4 no
C(4) C(5) C(6) 121(1) yes
C(4) C(5) H(5) 119.6 no
C(6) C(5) H(5) 119.6 no
C(5) C(6) C(7) 118(1) yes
C(5) C(6) C(9) 120(1) yes
C(7) C(6) C(9) 122(1) yes
C(6) C(7) C(8) 121(1) yes
C(6) C(7) H(7) 119.3 no
C(8) C(7) H(7) 119.3 no
C(3) C(8) C(7) 122(1) yes
C(3) C(8) H(8) 119.0 no
C(7) C(8) H(8) 119.0 no
C(6) C(9) C(10) 179(1) yes
C(9) C(10) C(11) 178(2) yes
C(10) C(11) C(12) 117(2) yes
C(10) C(11) C(16) 124(2) yes
C(12) C(11) C(16) 119(1) yes
C(11) C(12) C(13) 121(2) yes
C(11) C(12) H(12) 119.6 no
C(13) C(12) H(12) 119.6 no
C(12) C(13) C(14) 118(3) yes
C(12) C(13) H(13) 120.9 no
C(14) C(13) H(13) 120.9 no
C(13) C(14) C(15) 124(3) yes
C(13) C(14) H(14) 118.2 no
C(15) C(14) H(14) 118.2 no
C(14) C(15) C(16) 116(2) yes
C(14) C(15) H(15) 122.1 no
C(16) C(15) H(15) 122.1 no
C(11) C(16) C(15) 123(2) yes
C(11) C(16) H(16) 118.4 no
C(15) C(16) H(16) 118.5 no
P(1) C(111) C(112) 121.0(8) yes
P(1) C(111) C(116) 121.1(7) yes
C(112) C(111) C(116) 117.7(9) yes
C(111) C(112) C(113) 120(1) yes
C(111) C(112) H(112) 119.8 no
C(113) C(112) H(112) 119.8 no
C(112) C(113) C(114) 121(1) yes
C(112) C(113) H(113) 119.6 no
C(114) C(113) H(113) 119.6 no
C(113) C(114) C(115) 118(1) yes
C(113) C(114) H(114) 120.9 no
C(115) C(114) H(114) 120.9 no
C(114) C(115) C(116) 121(1) yes
C(114) C(115) H(115) 119.5 no
C(116) C(115) H(115) 119.5 no
C(111) C(116) C(115) 122(1) yes
C(111) C(116) H(116) 119.2 no
C(115) C(116) H(116) 119.2 no
P(1) C(120) P(2) 98.2(4) yes
P(1) C(120) H(120a) 112.2 no
P(1) C(120) H(120b) 112.2 no
P(2) C(120) H(120a) 112.2 no
P(2) C(120) H(120b) 112.2 no
H(120a) C(120) H(120b) 109.5 no
P(1) C(121) C(122) 121.2(7) yes
P(1) C(121) C(126) 120.5(7) yes
C(122) C(121) C(126) 117.9(8) yes
C(121) C(122) C(123) 121.6(8) yes
C(121) C(122) H(122) 119.2 no
C(123) C(122) H(122) 119.2 no
C(122) C(123) C(124) 119.1(9) yes
C(122) C(123) H(123) 120.4 no
C(124) C(123) H(123) 120.4 no
C(123) C(124) C(125) 121(1) yes
C(123) C(124) H(124) 119.7 no
C(125) C(124) H(124) 119.7 no
C(124) C(125) C(126) 120.7(9) yes
C(124) C(125) H(125) 119.6 no
C(126) C(125) H(125) 119.7 no
C(121) C(126) C(125) 120.0(9) yes
C(121) C(126) H(126) 120.0 no
C(125) C(126) H(126) 120.0 no
P(2) C(211) C(212) 119.6(7) yes
P(2) C(211) C(216) 122.2(7) yes
C(212) C(211) C(216) 118.1(8) yes
C(211) C(212) C(213) 121(1) yes
C(211) C(212) H(212) 119.6 no
C(213) C(212) H(212) 119.6 no
C(212) C(213) C(214) 119(1) yes
C(212) C(213) H(213) 120.3 no
C(214) C(213) H(213) 120.2 no
C(213) C(214) C(215) 121(1) yes
C(213) C(214) H(214) 119.6 no
C(215) C(214) H(214) 119.5 no
C(214) C(215) C(216) 118(1) yes
C(214) C(215) H(215) 120.9 no
C(216) C(215) H(215) 120.9 no
C(211) C(216) C(215) 122(1) yes
C(211) C(216) H(216) 118.8 no
C(215) C(216) H(216) 118.8 no
P(2) C(221) C(222) 120.0(7) yes
P(2) C(221) C(226) 121.6(7) yes
C(222) C(221) C(226) 118.3(9) yes
C(221) C(222) C(223) 119.7(9) yes
C(221) C(222) H(222) 120.2 no
C(223) C(222) H(222) 120.2 no
C(222) C(223) C(224) 121(1) yes
C(222) C(223) H(223) 119.4 no
C(224) C(223) H(223) 119.4 no
C(223) C(224) C(225) 120(1) yes
C(223) C(224) H(224) 120.0 no
C(225) C(224) H(224) 119.9 no
C(224) C(225) C(226) 120(1) yes
C(224) C(225) H(225) 120.1 no
C(226) C(225) H(225) 120.1 no
C(221) C(226) C(225) 121(1) yes
C(221) C(226) H(226) 119.5 no
C(225) C(226) H(226) 119.5 no
P(3) C(311) C(312) 118.2(7) yes
P(3) C(311) C(316) 123.1(8) yes
C(312) C(311) C(316) 118.5(9) yes
C(311) C(312) C(313) 121.5(9) yes
C(311) C(312) H(312) 119.3 no
C(313) C(312) H(312) 119.2 no
C(312) C(313) C(314) 119(1) yes
C(312) C(313) H(313) 120.5 no
C(314) C(313) H(313) 120.5 no
C(313) C(314) C(315) 121(1) yes
C(313) C(314) H(314) 119.7 no
C(315) C(314) H(314) 119.7 no
C(314) C(315) C(316) 120(1) yes
C(314) C(315) H(315) 120.2 no
C(316) C(315) H(315) 120.2 no
C(311) C(316) C(315) 121(1) yes
C(311) C(316) H(316) 119.6 no
C(315) C(316) H(316) 119.6 no
P(3) C(321) C(322) 123.4(8) yes
P(3) C(321) C(326) 118.5(7) yes
C(322) C(321) C(326) 117.7(9) yes
C(321) C(322) C(323) 120(1) yes
C(321) C(322) H(322) 120.1 no
C(323) C(322) H(322) 120.1 no
C(322) C(323) C(324) 122(1) yes
C(322) C(323) H(323) 119.2 no
C(324) C(323) H(323) 119.2 no
C(323) C(324) C(325) 120(1) yes
C(323) C(324) H(324) 120.2 no
C(325) C(324) H(324) 120.2 no
C(324) C(325) C(326) 120(1) yes
C(324) C(325) H(325) 119.9 no
C(326) C(325) H(325) 119.9 no
C(321) C(326) C(325) 121(1) yes
C(321) C(326) H(326) 119.6 no
C(325) C(326) H(326) 119.6 no
P(3) C(340) P(4) 97.8(4) yes
P(3) C(340) H(340b) 112.3 no
P(3) C(340) H(340a) 112.3 no
P(4) C(340) H(340b) 112.3 no
P(4) C(340) H(340a) 112.3 no
H(340b) C(340) H(340a) 109.5 no
P(4) C(411) C(412) 121.5(8) yes
P(4) C(411) C(416) 120.9(8) yes
C(412) C(411) C(416) 118(1) yes
C(411) C(412) C(413) 120(1) yes
C(411) C(412) H(412) 119.8 no
C(413) C(412) H(412) 119.8 no
C(412) C(413) C(414) 120(1) yes
C(412) C(413) H(413) 119.9 no
C(414) C(413) H(413) 119.9 no
C(413) C(414) C(415) 121(1) yes
C(413) C(414) H(414) 119.5 no
C(415) C(414) H(414) 119.6 no
C(414) C(415) C(416) 120(2) yes
C(414) C(415) H(415) 119.9 no
C(416) C(415) H(415) 119.9 no
C(411) C(416) C(415) 121(1) yes
C(411) C(416) H(416) 119.7 no
C(415) C(416) H(416) 119.7 no
P(4) C(421) C(422) 123.2(9) yes
P(4) C(421) C(426) 118.6(7) yes
C(422) C(421) C(426) 118(1) yes
C(421) C(422) C(423) 120(1) yes
C(421) C(422) H(422) 119.8 no
C(423) C(422) H(422) 119.8 no
C(422) C(423) C(424) 121(1) yes
C(422) C(423) H(423) 119.5 no
C(424) C(423) H(423) 119.5 no
C(423) C(424) C(425) 119(1) yes
C(423) C(424) H(424) 120.5 no
C(425) C(424) H(424) 120.5 no
C(424) C(425) C(426) 120(1) yes
C(424) C(425) H(425) 120.1 no
C(426) C(425) H(425) 120.1 no
C(421) C(426) C(425) 121.6(9) yes
C(421) C(426) H(426) 119.2 no
C(425) C(426) H(426) 119.2 no

loop_
_geom_bond_atom_site_label_1
_geom_bond_atom_site_label_2
_geom_bond_distance
_geom_bond_publ_flag
Ru Cl 2.482(2) yes
Ru P(1) 2.356(2) yes
Ru P(2) 2.336(2) yes
Ru P(3) 2.356(2) yes
Ru P(4) 2.343(2) yes
Ru C(1) 1.984(8) yes
P(1) C(111) 1.825(9) yes
P(1) C(120) 1.830(9) yes
P(1) C(121) 1.830(8) yes
P(2) C(120) 1.822(9) yes
P(2) C(211) 1.812(8) yes
P(2) C(221) 1.826(9) yes
P(3) C(311) 1.824(9) yes
P(3) C(321) 1.827(9) yes
P(3) C(340) 1.846(9) yes
P(4) C(340) 1.814(9) yes
P(4) C(411) 1.824(9) yes
P(4) C(421) 1.818(9) yes
C(1) C(2) 1.20(1) yes
C(2) C(3) 1.43(1) yes
C(3) C(4) 1.35(1) yes
C(3) C(8) 1.36(1) yes
C(4) C(5) 1.39(1) yes
C(4) H(4) 0.95 no
C(5) C(6) 1.33(1) yes
C(5) H(5) 0.95 no
C(6) C(7) 1.33(1) yes
C(6) C(9) 1.43(1) yes
C(7) C(8) 1.40(1) yes
C(7) H(7) 0.95 no
C(8) H(8) 0.95 no
C(9) C(10) 1.18(1) yes
C(10) C(11) 1.45(1) yes
C(11) C(12) 1.38(2) yes
C(11) C(16) 1.35(2) yes
C(12) C(13) 1.43(2) yes
C(12) H(12) 0.95 no
C(13) C(14) 1.32(4) yes
C(13) H(13) 0.95 no
C(14) C(15) 1.41(4) yes
C(14) H(14) 0.95 no
C(15) C(16) 1.40(2) yes
C(15) H(15) 0.95 no
C(16) H(16) 0.95 no
C(111) C(112) 1.38(1) yes
C(111) C(116) 1.37(1) yes
C(112) C(113) 1.39(1) yes
C(112) H(112) 0.95 no
C(113) C(114) 1.39(2) yes
C(113) H(113) 0.95 no
C(114) C(115) 1.35(2) yes
C(114) H(114) 0.95 no
C(115) C(116) 1.38(1) yes
C(115) H(115) 0.95 no
C(116) H(116) 0.95 no
C(120) H(120a) 0.95 no
C(120) H(120b) 0.95 no
C(121) C(122) 1.37(1) yes
C(121) C(126) 1.37(1) yes
C(122) C(123) 1.41(1) yes
C(122) H(122) 0.95 no
C(123) C(124) 1.34(1) yes
C(123) H(123) 0.95 no
C(124) C(125) 1.36(1) yes
C(124) H(124) 0.95 no
C(125) C(126) 1.39(1) yes
C(125) H(125) 0.95 no
C(126) H(126) 0.95 no
C(211) C(212) 1.38(1) yes
C(211) C(216) 1.37(1) yes
C(212) C(213) 1.39(1) yes
C(212) H(212) 0.95 no
C(213) C(214) 1.37(2) yes
C(213) H(213) 0.95 no
C(214) C(215) 1.38(2) yes
C(214) H(214) 0.95 no
C(215) C(216) 1.38(1) yes
C(215) H(215) 0.95 no
C(216) H(216) 0.95 no
C(221) C(222) 1.37(1) yes
C(221) C(226) 1.39(1) yes
C(222) C(223) 1.39(1) yes
C(222) H(222) 0.95 no
C(223) C(224) 1.36(1) yes
C(223) H(223) 0.95 no
C(224) C(225) 1.34(1) yes
C(224) H(224) 0.95 no
C(225) C(226) 1.39(1) yes
C(225) H(225) 0.95 no
C(226) H(226) 0.95 no
C(311) C(312) 1.37(1) yes
C(311) C(316) 1.36(1) yes
C(312) C(313) 1.39(1) yes
C(312) H(312) 0.95 no
C(313) C(314) 1.36(1) yes
C(313) H(313) 0.95 no
C(314) C(315) 1.36(1) yes
C(314) H(314) 0.95 no
C(315) C(316) 1.40(1) yes
C(315) H(315) 0.95 no
C(316) H(316) 0.95 no
C(321) C(322) 1.36(1) yes
C(321) C(326) 1.37(1) yes
C(322) C(323) 1.40(1) yes
C(322) H(322) 0.95 no
C(323) C(324) 1.32(1) yes
C(323) H(323) 0.95 no
C(324) C(325) 1.34(1) yes
C(324) H(324) 0.95 no
C(325) C(326) 1.39(1) yes
C(325) H(325) 0.95 no
C(326) H(326) 0.95 no
C(340) H(340b) 0.95 no
C(340) H(340a) 0.95 no
C(411) C(412) 1.36(1) yes
C(411) C(416) 1.36(1) yes
C(412) C(413) 1.39(1) yes
C(412) H(412) 0.95 no
C(413) C(414) 1.31(2) yes
C(413) H(413) 0.95 no
C(414) C(415) 1.33(2) yes
C(414) H(414) 0.95 no
C(415) C(416) 1.38(1) yes
C(415) H(415) 0.95 no
C(416) H(416) 0.95 no
C(421) C(422) 1.35(1) yes
C(421) C(426) 1.36(1) yes
C(422) C(423) 1.38(2) yes
C(422) H(422) 0.95 no
C(423) C(424) 1.36(2) yes
C(423) H(423) 0.95 no
C(424) C(425) 1.34(1) yes
C(424) H(424) 0.95 no
C(425) C(426) 1.38(1) yes
C(425) H(425) 0.95 no
C(426) H(426) 0.95 no

loop_
_geom_contact_atom_site_label_1
_geom_contact_atom_site_label_2
_geom_contact_distance
_geom_contact_site_symmetry_2
_geom_contact_publ_flag
C(116) C(223) 3.47(1) 1_565 no
C(123) C(215) 3.49(2) 3_666 no
C(124) C(425) 3.59(1) 2_656 no
C(223) C(326) 3.57(1) 1_545 no
C(225) C(325) 3.49(2) 2_646 no
C(226) C(325) 3.57(1) 2_646 no

loop_
_geom_torsion_atom_site_label_1
_geom_torsion_atom_site_label_2
_geom_torsion_atom_site_label_3
_geom_torsion_atom_site_label_4
_geom_torsion
_geom_torsion_publ_flag
Ru P(1) C(111) C(112) -62.6(8) no
Ru P(1) C(111) C(116) 112.3(7) no
Ru P(1) C(120) P(2) -5.7(3) no
Ru P(1) C(120) H(120a) 112.5(6) no
Ru P(1) C(120) H(120b) -123.8(6) no
Ru P(1) C(121) C(122) 164.9(7) no
Ru P(1) C(121) C(126) -22.3(9) no
Ru P(2) C(120) P(1) 5.7(3) no
Ru P(2) C(120) H(120a) -112.4(7) no
Ru P(2) C(120) H(120b) 123.9(6) no
Ru P(2) C(211) C(212) -31.5(9) no
Ru P(2) C(211) C(216) 151.0(7) no
Ru P(2) C(221) C(222) 107.9(7) no
Ru P(2) C(221) C(226) -68.5(8) no
Ru P(3) C(311) C(312) -39.4(8) no
Ru P(3) C(311) C(316) 146.3(7) no
Ru P(3) C(321) C(322) -125.9(8) no
Ru P(3) C(321) C(326) 61.4(9) no
Ru P(3) C(340) P(4) -9.7(3) no
Ru P(3) C(340) H(340b) 108.4(7) no
Ru P(3) C(340) H(340a) -127.7(6) no
Ru P(4) C(340) P(3) 9.8(3) no
Ru P(4) C(340) H(340b) -108.3(7) no
Ru P(4) C(340) H(340a) 127.8(7) no
Ru P(4) C(411) C(412) -60.4(9) no
Ru P(4) C(411) C(416) 117.5(9) no
Ru P(4) C(421) C(422) 150.0(9) no
Ru P(4) C(421) C(426) -35.8(9) no
Ru C(1) C(2) C(3) 123.1(3) no
Cl Ru P(1) C(111) -153.0(4) no
Cl Ru P(1) C(120) 97.1(3) no
Cl Ru P(1) C(121) -16.4(4) no
Cl Ru P(2) C(120) -100.5(3) no
Cl Ru P(2) C(211) 147.6(4) no
Cl Ru P(2) C(221) 11.6(4) no
Cl Ru P(3) C(311) 164.7(3) no
Cl Ru P(3) C(321) 31.4(4) no
Cl Ru P(3) C(340) -80.1(3) no
Cl Ru P(4) C(340) 79.5(3) no
Cl Ru P(4) C(411) -169.8(4) no
Cl Ru P(4) C(421) -35.4(4) no
Cl Ru C(1) C(2) 16.0(4) no
P(1) Ru P(2) C(120) -4.6(3) no
P(1) Ru P(2) C(211) -116.5(4) no
P(1) Ru P(2) C(221) 107.5(4) no
P(1) Ru P(3) C(311) 68.6(3) no
P(1) Ru P(3) C(321) -64.8(4) no
P(1) Ru P(3) C(340) -176.3(3) no
P(1) Ru P(4) C(340) -107(1) no
P(1) Ru P(4) C(411) 4(2) no
P(1) Ru P(4) C(421) 138(1) no
P(1) Ru C(1) C(2) -155.3(3) no
P(1) C(111) C(112) C(113) 177.0(8) no
P(1) C(111) C(112) H(112) -3(1) no
P(1) C(111) C(116) C(115) -174.7(8) no
P(1) C(111) C(116) H(116) 5(1) no
P(1) C(120) P(2) C(211) 131.9(4) no
P(1) C(120) P(2) C(221) -121.6(4) no
P(1) C(121) C(122) C(123) 172.2(8) no
P(1) C(121) C(122) H(122) -8(1) no
P(1) C(121) C(126) C(125) -170.6(8) no
P(1) C(121) C(126) H(126) 9(1) no
P(2) Ru P(1) C(111) 114.5(4) no
P(2) Ru P(1) C(120) 4.6(3) no
P(2) Ru P(1) C(121) -108.9(4) no
P(2) Ru P(3) C(311) -54(4) no
P(2) Ru P(3) C(321) 173(3) no
P(2) Ru P(3) C(340) 61(3) no
P(2) Ru P(4) C(340) 173.3(3) no
P(2) Ru P(4) C(411) -76.0(4) no
P(2) Ru P(4) C(421) 58.3(4) no
P(2) Ru C(1) C(2) 132.5(3) no
P(2) C(120) P(1) C(111) -129.7(4) no
P(2) C(120) P(1) C(121) 123.9(4) no
P(2) C(211) C(212) C(213) -177.6(9) no
P(2) C(211) C(212) H(212) 2(1) no
P(2) C(211) C(216) C(215) 179.6(8) no
P(2) C(211) C(216) H(216) 0(1) no
P(2) C(221) C(222) C(223) -177.2(8) no
P(2) C(221) C(222) H(222) 3(1) no
P(2) C(221) C(226) C(225) 177.8(8) no
P(2) C(221) C(226) H(226) -2(1) no
P(3) Ru P(1) C(111) -64.2(4) no
P(3) Ru P(1) C(120) -174.1(3) no
P(3) Ru P(1) C(121) 72.4(4) no
P(3) Ru P(2) C(120) 118(3) no
P(3) Ru P(2) C(211) 6(4) no
P(3) Ru P(2) C(221) -130(3) no
P(3) Ru P(4) C(340) -8.0(3) no
P(3) Ru P(4) C(411) 102.8(4) no
P(3) Ru P(4) C(421) -122.9(4) no
P(3) Ru C(1) C(2) -46.6(3) no
P(3) C(311) C(312) C(313) -173.4(7) no
P(3) C(311) C(312) H(312) 7(1) no
P(3) C(311) C(316) C(315) 174.0(8) no
P(3) C(311) C(316) H(316) -6(2) no
P(3) C(321) C(322) C(323) -174.3(9) no
P(3) C(321) C(322) H(322) 6(2) no
P(3) C(321) C(326) C(325) 174.7(8) no
P(3) C(321) C(326) H(326) -5(1) no
P(3) C(340) P(4) C(411) -116.0(4) no
P(3) C(340) P(4) C(421) 137.7(4) no
P(4) Ru P(1) C(111) 33(1) no
P(4) Ru P(1) C(120) -76(1) no
P(4) Ru P(1) C(121) 170(1) no
P(4) Ru P(2) C(120) 171.4(3) no
P(4) Ru P(2) C(211) 59.4(4) no
P(4) Ru P(2) C(221) -76.6(4) no
P(4) Ru P(3) C(311) -107.4(3) no
P(4) Ru P(3) C(321) 119.3(4) no
P(4) Ru P(3) C(340) 7.8(3) no
P(4) Ru C(1) C(2) 25.2(3) no
P(4) C(340) P(3) C(311) 115.0(4) no
P(4) C(340) P(3) C(321) -140.4(4) no
P(4) C(411) C(412) C(413) 177.7(9) no
P(4) C(411) C(412) H(412) -2(2) no
P(4) C(411) C(416) C(415) -177(1) no
P(4) C(411) C(416) H(416) 3(2) no
P(4) C(421) C(422) C(423) 170(1) no
P(4) C(421) C(422) H(422) -10(2) no
P(4) C(421) C(426) C(425) -170.1(8) no
P(4) C(421) C(426) H(426) 10(1) no
C(1) Ru P(1) C(111) 26.4(4) no
C(1) Ru P(1) C(120) -83.5(3) no
C(1) Ru P(1) C(121) 163.0(4) no
C(1) Ru P(2) C(120) 83.3(3) no
C(1) Ru P(2) C(211) -28.7(4) no
C(1) Ru P(2) C(221) -164.7(4) no
C(1) Ru P(3) C(311) -18.9(4) no
C(1) Ru P(3) C(321) -152.3(5) no
C(1) Ru P(3) C(340) 96.2(4) no
C(1) Ru P(4) C(340) -99.8(4) no
C(1) Ru P(4) C(411) 10.9(4) no
C(1) Ru P(4) C(421) 145.3(5) no
C(1) C(2) C(3) C(4) -59.5(3) no
C(1) C(2) C(3) C(8) 114.5(3) no
C(2) C(3) C(4) C(5) 179(1) no
C(2) C(3) C(4) H(4) -1(2) no
C(2) C(3) C(8) C(7) -178(1) no
C(2) C(3) C(8) H(8) 2(2) no
C(3) C(4) C(5) C(6) -4(3) no
C(3) C(4) C(5) H(5) 176(1) no
C(3) C(8) C(7) C(6) 1(2) no
C(3) C(8) C(7) H(7) -179(1) no
C(4) C(3) C(8) C(7) -3(2) no
C(4) C(3) C(8) H(8) 177(1) no
C(4) C(5) C(6) C(7) 2(2) no
C(4) C(5) C(6) C(9) -178(1) no
C(5) C(4) C(3) C(8) 5(2) no
C(5) C(6) C(7) C(8) -1(2) no
C(5) C(6) C(7) H(7) 179(1) no
C(5) C(6) C(9) C(10) 73.1(6) no
C(6) C(5) C(4) H(4) 176(1) no
C(6) C(7) C(8) H(8) -179(1) no
C(6) C(9) C(10) C(11) -16.0(10) no
C(7) C(6) C(5) H(5) -178(1) no
C(7) C(6) C(9) C(10) -107.4(6) no
C(8) C(3) C(4) H(4) -175(1) no
C(8) C(7) C(6) C(9) 180(1) no
C(9) C(6) C(5) H(5) 2(2) no
C(9) C(6) C(7) H(7) 0(2) no
C(9) C(10) C(11) C(12) -30.7(5) no
C(9) C(10) C(11) C(16) 150.9(5) no
C(10) C(11) C(12) C(13) -180(1) no
C(10) C(11) C(12) H(12) 0(2) no
C(10) C(11) C(16) C(15) 178(1) no
C(10) C(11) C(16) H(16) -2(2) no
C(11) C(12) C(13) C(14) 2(3) no
C(11) C(12) C(13) H(13) -178(2) no
C(11) C(16) C(15) C(14) 1(3) no
C(11) C(16) C(15) H(15) -179(2) no
C(12) C(11) C(16) C(15) 0(2) no
C(12) C(11) C(16) H(16) -180(1) no
C(12) C(13) C(14) C(15) -1(4) no
C(12) C(13) C(14) H(14) 179(2) no
C(13) C(12) C(11) C(16) -1(2) no
C(13) C(14) C(15) C(16) 0(4) no
C(13) C(14) C(15) H(15) 180(2) no
C(14) C(13) C(12) H(12) -178(2) no
C(14) C(15) C(16) H(16) -179(2) no
C(15) C(14) C(13) H(13) 179(2) no
C(16) C(11) C(12) H(12) 179(1) no
C(16) C(15) C(14) H(14) 180(2) no
C(111) P(1) C(120) H(120a) -11.5(8) no
C(111) P(1) C(120) H(120b) 112.2(7) no
C(111) P(1) C(121) C(122) -51.8(9) no
C(111) P(1) C(121) C(126) 121.0(8) no
C(111) C(112) C(113) C(114) -2(2) no
C(111) C(112) C(113) H(113) 178(1) no
C(111) C(116) C(115) C(114) -2(2) no
C(111) C(116) C(115) H(115) 178(1) no
C(112) C(111) P(1) C(120) 41.7(8) no
C(112) C(111) P(1) C(121) 151.8(7) no
C(112) C(111) C(116) C(115) 0(2) no
C(112) C(111) C(116) H(116) -179.5(8) no
C(112) C(113) C(114) C(115) 1(2) no
C(112) C(113) C(114) H(114) -179(1) no
C(113) C(112) C(111) C(116) 2(1) no
C(113) C(114) C(115) C(116) 2(2) no
C(113) C(114) C(115) H(115) -178(1) no
C(114) C(113) C(112) H(112) 178(1) no
C(114) C(115) C(116) H(116) 178(1) no
C(115) C(114) C(113) H(113) -179(1) no
C(116) C(111) P(1) C(120) -143.4(8) no
C(116) C(111) P(1) C(121) -33.2(8) no
C(116) C(111) C(112) H(112) -178.2(9) no
C(116) C(115) C(114) H(114) -178(1) no
C(120) P(1) C(121) C(122) 57.2(9) no
C(120) P(1) C(121) C(126) -130.1(8) no
C(120) P(2) C(211) C(212) -138.2(8) no
C(120) P(2) C(211) C(216) 44.4(9) no
C(120) P(2) C(221) C(222) -145.1(7) no
C(120) P(2) C(221) C(226) 38.5(8) no
C(121) P(1) C(120) H(120a) -118.0(7) no
C(121) P(1) C(120) H(120b) 5.7(8) no
C(121) C(122) C(123) C(124) -1(2) no
C(121) C(122) C(123) H(123) 179(1) no
C(121) C(126) C(125) C(124) -2(2) no
C(121) C(126) C(125) H(125) 178(1) no
C(122) C(121) C(126) C(125) 2(2) no
C(122) C(121) C(126) H(126) -177.6(9) no
C(122) C(123) C(124) C(125) 2(2) no
C(122) C(123) C(124) H(124) -178(1) no
C(123) C(122) C(121) C(126) -1(2) no
C(123) C(124) C(125) C(126) 0(2) no
C(123) C(124) C(125) H(125) 180(1) no
C(124) C(123) C(122) H(122) 179(1) no
C(124) C(125) C(126) H(126) 178(1) no
C(125) C(124) C(123) H(123) -178(1) no
C(126) C(121) C(122) H(122) 179.3(9) no
C(126) C(125) C(124) H(124) 180(1) no
C(211) P(2) C(120) H(120a) 13.7(8) no
C(211) P(2) C(120) H(120b) -110.0(7) no
C(211) P(2) C(221) C(222) -35.6(8) no
C(211) P(2) C(221) C(226) 148.0(8) no
C(211) C(212) C(213) C(214) -1(2) no
C(211) C(212) C(213) H(213) 179(1) no
C(211) C(216) C(215) C(214) -3(2) no
C(211) C(216) C(215) H(215) 177(1) no
C(212) C(211) P(2) C(221) 112.5(8) no
C(212) C(211) C(216) C(215) 2(2) no
C(212) C(211) C(216) H(216) -177.8(9) no
C(212) C(213) C(214) C(215) 1(2) no
C(212) C(213) C(214) H(214) -179(1) no
C(213) C(212) C(211) C(216) 0(2) no
C(213) C(214) C(215) C(216) 1(2) no
C(213) C(214) C(215) H(215) -179(1) no
C(214) C(213) C(212) H(212) 179(1) no
C(214) C(215) C(216) H(216) 177(1) no
C(215) C(214) C(213) H(213) -179(1) no
C(216) C(211) P(2) C(221) -64.9(9) no
C(216) C(211) C(212) H(212) -180.0(9) no
C(216) C(215) C(214) H(214) -179(1) no
C(221) P(2) C(120) H(120a) 120.3(7) no
C(221) P(2) C(120) H(120b) -3.5(8) no
C(221) C(222) C(223) C(224) -1(2) no
C(221) C(222) C(223) H(223) 179.2(9) no
C(221) C(226) C(225) C(224) 0(2) no
C(221) C(226) C(225) H(225) 179.5(9) no
C(222) C(221) C(226) C(225) 1(2) no
C(222) C(221) C(226) H(226) -178.7(9) no
C(222) C(223) C(224) C(225) 2(2) no
C(222) C(223) C(224) H(224) -178(1) no
C(223) C(222) C(221) C(226) -1(1) no
C(223) C(224) C(225) C(226) -1(2) no
C(223) C(224) C(225) H(225) 179(1) no
C(224) C(223) C(222) H(222) 179(1) no
C(224) C(225) C(226) H(226) 180(1) no
C(225) C(224) C(223) H(223) -178(1) no
C(226) C(221) C(222) H(222) 179.3(9) no
C(226) C(225) C(224) H(224) 179(1) no
C(311) P(3) C(321) C(322) 93.2(9) no
C(311) P(3) C(321) C(326) -79.5(8) no
C(311) P(3) C(340) H(340b) -127.0(7) no
C(311) P(3) C(340) H(340a) -3.1(8) no
C(311) C(312) C(313) C(314) -1(2) no
C(311) C(312) C(313) H(313) 178.6(9) no
C(311) C(316) C(315) C(314) 0(2) no
C(311) C(316) C(315) H(315) 180(1) no
C(312) C(311) P(3) C(321) 105.1(8) no
C(312) C(311) P(3) C(340) -146.4(7) no
C(312) C(311) C(316) C(315) 0(2) no
C(312) C(311) C(316) H(316) 179.7(9) no
C(312) C(313) C(314) C(315) 1(2) no
C(312) C(313) C(314) H(314) -179.3(9) no
C(313) C(312) C(311) C(316) 1(1) no
C(313) C(314) C(315) C(316) 0(2) no
C(313) C(314) C(315) H(315) -180(1) no
C(314) C(313) C(312) H(312) 178.6(9) no
C(314) C(315) C(316) H(316) 180(1) no
C(315) C(314) C(313) H(313) -179(1) no
C(316) C(311) P(3) C(321) -69.2(9) no
C(316) C(311) P(3) C(340) 39.3(9) no
C(316) C(311) C(312) H(312) -178.8(9) no
C(316) C(315) C(314) H(314) -180(1) no
C(321) P(3) C(340) H(340b) -22.3(8) no
C(321) P(3) C(340) H(340a) 101.6(7) no
C(321) C(322) C(323) C(324) 2(2) no
C(321) C(322) C(323) H(323) -178(1) no
C(321) C(326) C(325) C(324) -2(2) no
C(321) C(326) C(325) H(325) 178(1) no
C(322) C(321) P(3) C(340) -19(1) no
C(322) C(321) C(326) C(325) 2(2) no
C(322) C(321) C(326) H(326) -179(1) no
C(322) C(323) C(324) C(325) -3(2) no
C(322) C(323) C(324) H(324) 177(1) no
C(323) C(322) C(321) C(326) -2(2) no
C(323) C(324) C(325) C(326) 3(2) no
C(323) C(324) C(325) H(325) -177(1) no
C(324) C(323) C(322) H(322) -178(1) no
C(324) C(325) C(326) H(326) 178(1) no
C(325) C(324) C(323) H(323) 177(1) no
C(326) C(321) P(3) C(340) 167.9(7) no
C(326) C(321) C(322) H(322) 179(1) no
C(326) C(325) C(324) H(324) -177(1) no
C(340) P(4) C(411) C(412) 45.5(9) no
C(340) P(4) C(411) C(416) -137(1) no
C(340) P(4) C(421) C(422) 41(1) no
C(340) P(4) C(421) C(426) -144.7(8) no
C(411) P(4) C(340) H(340b) 126.0(7) no
C(411) P(4) C(340) H(340a) 2.1(8) no
C(411) P(4) C(421) C(422) -68(1) no
C(411) P(4) C(421) C(426) 106.4(8) no
C(411) C(412) C(413) C(414) -1(2) no
C(411) C(412) C(413) H(413) 179(1) no
C(411) C(416) C(415) C(414) -1(3) no
C(411) C(416) C(415) H(415) 179(1) no
C(412) C(411) P(4) C(421) 156.7(9) no
C(412) C(411) C(416) C(415) 1(2) no
C(412) C(411) C(416) H(416) -179(1) no
C(412) C(413) C(414) C(415) 1(3) no
C(412) C(413) C(414) H(414) -179(1) no
C(413) C(412) C(411) C(416) 0(2) no
C(413) C(414) C(415) C(416) 0(3) no
C(413) C(414) C(415) H(415) 179.9952 no
C(414) C(413) C(412) H(412) 179(2) no
C(414) C(415) C(416) H(416) 179(2) no
C(415) C(414) C(413) H(413) -179(2) no
C(416) C(411) P(4) C(421) -25(1) no
C(416) C(411) C(412) H(412) 180(1) no
C(416) C(415) C(414) H(414) 180(2) no
C(421) P(4) C(340) H(340b) 19.6(8) no
C(421) P(4) C(340) H(340a) -104.3(7) no
C(421) C(422) C(423) C(424) 2(3) no
C(421) C(422) C(423) H(423) -178(1) no
C(421) C(426) C(425) C(424) -2(2) no
C(421) C(426) C(425) H(425) 177.7(9) no
C(422) C(421) C(426) C(425) 4(2) no
C(422) C(421) C(426) H(426) -176(1) no
C(422) C(423) C(424) C(425) 0(3) no
C(422) C(423) C(424) H(424) -179(1) no
C(423) C(422) C(421) C(426) -4(2) no
C(423) C(424) C(425) C(426) 0(2) no
C(423) C(424) C(425) H(425) 180(1) no
C(424) C(423) C(422) H(422) -178(1) no
C(424) C(425) C(426) H(426) 178(1) no
C(425) C(424) C(423) H(423) -180(1) no
C(426) C(421) C(422) H(422) 176(1) no
C(426) C(425) C(424) H(424) 180(1) no
H(4) C(4) C(5) H(5) -4(3) no
H(7) C(7) C(8) H(8) 1(2) no
H(12) C(12) C(13) H(13) 2(3) no
H(13) C(13) C(14) H(14) -1(4) no
H(14) C(14) C(15) H(15) 0(5) no
H(15) C(15) C(16) H(16) 1(3) no
H(112) C(112) C(113) H(113) -2(2) no
H(113) C(113) C(114) H(114) 1(3) no
H(114) C(114) C(115) H(115) 2(3) no
H(115) C(115) C(116) H(116) -2(2) no
H(122) C(122) C(123) H(123) -1(2) no
H(123) C(123) C(124) H(124) 2(2) no
H(124) C(124) C(125) H(125) 0(2) no
H(125) C(125) C(126) H(126) -2(2) no
H(212) C(212) C(213) H(213) -1(2) no
H(213) C(213) C(214) H(214) 1(2) no
H(214) C(214) C(215) H(215) 1(2) no
H(215) C(215) C(216) H(216) -3(2) no
H(222) C(222) C(223) H(223) -1(2) no
H(223) C(223) C(224) H(224) 2(2) no
H(224) C(224) C(225) H(225) -1(2) no
H(225) C(225) C(226) H(226) 0(2) no
H(312) C(312) C(313) H(313) -1(2) no
H(313) C(313) C(314) H(314) 1(2) no
H(314) C(314) C(315) H(315) 0(2) no
H(315) C(315) C(316) H(316) 0(2) no
H(322) C(322) C(323) H(323) 2(2) no
H(323) C(323) C(324) H(324) -3(2) no
H(324) C(324) C(325) H(325) 3(2) no
H(325) C(325) C(326) H(326) -2(2) no
H(412) C(412) C(413) H(413) -1(2) no
H(413) C(413) C(414) H(414) 1(3) no
H(414) C(414) C(415) H(415) 0(3) no
H(415) C(415) C(416) H(416) -1(3) no
H(422) C(422) C(423) H(423) 2(3) no
H(423) C(423) C(424) H(424) 1(3) no
H(424) C(424) C(425) H(425) 0(2) no
H(425) C(425) C(426) H(426) -2(2) no
